data_2237770
loop_
_publ_author_name
'Kiegiel, Katarzyna'
'Starosta, Wojciech'
'Leciejewicz, Janusz'

_publ_section_title
;
 Pyrimidine-4-carboxylic acid
;
_journal_coeditor_code BT6903
_journal_issue 6
_journal_name_full 'Acta Crystallographica Section E'
_journal_page_first o885
_journal_paper_doi 10.1107/S1600536813012610
_journal_volume 69
_journal_year 2013
_chemical_formula_iupac 'C5 H4 N2 O2'
_chemical_formula_moiety 'C5 H4 N2 O2'
_chemical_formula_sum 'C5 H4 N2 O2'
_chemical_formula_weight 124.10
_chemical_name_systematic
;
Pyrimidine-4-carboxylic acid
;
_space_group_IT_number 11
_symmetry_cell_setting monoclinic
_symmetry_space_group_name_Hall '-P 2yb'
_symmetry_space_group_name_H-M 'P 1 21/m 1'
_atom_sites_solution_hydrogens geom
_atom_sites_solution_primary direct
_atom_sites_solution_secondary difmap
_audit_creation_method SHELXL-97
_cell_angle_alpha 90.00
_cell_angle_beta 112.20(3)
_cell_angle_gamma 90.00
_cell_formula_units_Z 2
_cell_length_a 6.0080(12)
_cell_length_b 6.3519(13)
_cell_length_c 7.4834(15)
_cell_measurement_reflns_used 25
_cell_measurement_temperature 293(2)
_cell_measurement_theta_max 15
_cell_measurement_theta_min 6
_cell_volume 264.41(11)
_computing_cell_refinement 'KM-4 Software (Kuma, 1996)'
_computing_data_collection 'KM-4 Software (Kuma, 1996)'
_computing_data_reduction 'DATAPROC (Kuma, 2001)'
_computing_molecular_graphics 'SHELXTL (Sheldrick, 2008)'
_computing_publication_material 'SHELXTL (Sheldrick, 2008)'
_computing_structure_refinement 'SHELXL97 (Sheldrick, 2008)'
_computing_structure_solution 'SHELXS97 (Sheldrick, 2008)'
_diffrn_ambient_temperature 293(2)
_diffrn_measured_fraction_theta_full 0.998
_diffrn_measured_fraction_theta_max 0.998
_diffrn_measurement_device_type 'Kuma KM-4 four-circle'
_diffrn_measurement_method ' profile data from \w/2\q scan'
_diffrn_radiation_monochromator graphite
_diffrn_radiation_source 'fine-focus sealed tube'
_diffrn_radiation_type MoK\a
_diffrn_radiation_wavelength 0.71073
_diffrn_reflns_av_R_equivalents 0.1290
_diffrn_reflns_av_sigmaI/netI 0.0799
_diffrn_reflns_limit_h_max 7
_diffrn_reflns_limit_h_min -7
_diffrn_reflns_limit_k_max 7
_diffrn_reflns_limit_k_min -7
_diffrn_reflns_limit_l_max 9
_diffrn_reflns_limit_l_min -9
_diffrn_reflns_number 1981
_diffrn_reflns_theta_full 25.65
_diffrn_reflns_theta_max 25.65
_diffrn_reflns_theta_min 2.94
_diffrn_standards_decay_% 0.9
_diffrn_standards_interval_count 200
_diffrn_standards_number 3
_exptl_absorpt_coefficient_mu 0.124
_exptl_absorpt_correction_T_max 0.99355
_exptl_absorpt_correction_T_min 0.97331
_exptl_absorpt_correction_type analytical
_exptl_absorpt_process_details '(<i>CrysAlis RED</i>; Oxford Diffraction, 2008)'
_exptl_crystal_colour colourless
_exptl_crystal_density_diffrn 1.559
_exptl_crystal_density_method 'not measured'
_exptl_crystal_description plate
_exptl_crystal_F_000 128
_exptl_crystal_size_max 0.172
_exptl_crystal_size_mid 0.156
_exptl_crystal_size_min 0.055
_refine_diff_density_max 0.154
_refine_diff_density_min -0.342
_refine_ls_extinction_method none
_refine_ls_goodness_of_fit_ref 0.995
_refine_ls_hydrogen_treatment mixed
_refine_ls_matrix_type full
_refine_ls_number_parameters 58
_refine_ls_number_reflns 545
_refine_ls_number_restraints 0
_refine_ls_restrained_S_all 0.995
_refine_ls_R_factor_all 0.0831
_refine_ls_R_factor_gt 0.0476
_refine_ls_shift/su_max 0.000
_refine_ls_shift/su_mean 0.000
_refine_ls_structure_factor_coef Fsqd
_refine_ls_weighting_details 'calc w=1/[\s^2^(Fo^2^)+(0.0689P)^2^+0.0000P] where P=(Fo^2^+2Fc^2^)/3'
_refine_ls_weighting_scheme calc
_refine_ls_wR_factor_gt 0.1070
_refine_ls_wR_factor_ref 0.1244
_reflns_number_gt 349
_reflns_number_total 545
_reflns_threshold_expression I>2\s(I)
_cod_data_source_file bt6903.cif
_cod_data_source_block I
_cod_original_cell_volume 264.41(9)
_cod_original_sg_symbol_H-M 'P 21/m'
_cod_database_code 2237770
_cod_database_fobs_code 2237770

loop_
_symmetry_equiv_pos_as_xyz
'x, y, z'
'-x, y+1/2, -z'
'-x, -y, -z'
'x, -y-1/2, z'

loop_
_atom_site_type_symbol
_atom_site_label
_atom_site_fract_x
_atom_site_fract_y
_atom_site_fract_z
_atom_site_U_iso_or_equiv
_atom_site_adp_type
_atom_site_calc_flag
_atom_site_refinement_flags
_atom_site_occupancy
_atom_site_symmetry_multiplicity
O O1 1.0036(4) 0.2500 0.2735(3) 0.0416(6) Uani d S 1 2
C C4 0.8398(5) 0.2500 0.5171(4) 0.0308(7) Uani d S 1 2
N N1 0.9072(4) 0.2500 0.8961(3) 0.0397(7) Uani d S 1 2
N N3 1.0647(4) 0.2500 0.6476(3) 0.0371(7) Uani d S 1 2
O O2 0.6049(4) 0.2500 0.1835(3) 0.0649(8) Uani d S 1 2
C C7 0.8036(5) 0.2500 0.3063(4) 0.0364(7) Uani d S 1 2
C C5 0.6416(5) 0.2500 0.5672(4) 0.0403(8) Uani d S 1 2
H H5 0.4860 0.2500 0.4747 0.048 Uiso calc SR 1 2
C C6 0.6868(5) 0.2500 0.7631(4) 0.0448(9) Uani d S 1 2
H H6 0.5573 0.2500 0.8024 0.054 Uiso calc SR 1 2
C C2 1.0847(5) 0.2500 0.8311(4) 0.0401(8) Uani d S 1 2
H H4 1.2401 0.2500 0.9240 0.048 Uiso calc SR 1 2
H H1 0.967(6) 0.2500 0.126(5) 0.064(11) Uiso d S 1 2

loop_
_atom_site_aniso_label
_atom_site_aniso_U_11
_atom_site_aniso_U_22
_atom_site_aniso_U_33
_atom_site_aniso_U_12
_atom_site_aniso_U_13
_atom_site_aniso_U_23
O1 0.0403(11) 0.0677(13) 0.0196(9) 0.000 0.0145(8) 0.000
C4 0.0308(14) 0.0389(14) 0.0225(13) 0.000 0.0097(11) 0.000
N1 0.0401(13) 0.0606(16) 0.0208(11) 0.000 0.0142(11) 0.000
N3 0.0276(11) 0.0651(16) 0.0173(12) 0.000 0.0071(9) 0.000
O2 0.0364(12) 0.130(2) 0.0206(10) 0.000 0.0020(9) 0.000
C7 0.0366(15) 0.0507(16) 0.0217(13) 0.000 0.0109(12) 0.000
C5 0.0287(14) 0.0613(19) 0.0293(15) 0.000 0.0093(13) 0.000
C6 0.0325(14) 0.072(2) 0.0342(15) 0.000 0.0179(12) 0.000
C2 0.0304(13) 0.0718(19) 0.0160(12) 0.000 0.0062(11) 0.000

loop_
_atom_type_symbol
_atom_type_description
_atom_type_scat_dispersion_real
_atom_type_scat_dispersion_imag
_atom_type_scat_source
C C 0.0033 0.0016 'International Tables Vol C Tables 4.2.6.8 and 6.1.1.4'
H H 0.0000 0.0000 'International Tables Vol C Tables 4.2.6.8 and 6.1.1.4'
N N 0.0061 0.0033 'International Tables Vol C Tables 4.2.6.8 and 6.1.1.4'
O O 0.0106 0.0060 'International Tables Vol C Tables 4.2.6.8 and 6.1.1.4'

loop_
_geom_angle_atom_site_label_1
_geom_angle_atom_site_label_2
_geom_angle_atom_site_label_3
_geom_angle
C7 O1 H1 110.9(19)
N3 C4 C5 122.8(2)
N3 C4 C7 118.1(2)
C5 C4 C7 119.1(3)
C6 N1 C2 116.0(2)
C2 N3 C4 115.2(2)
O2 C7 O1 124.9(2)
O2 C7 C4 120.6(3)
O1 C7 C4 114.5(2)
C4 C5 C6 116.4(3)
C4 C5 H5 121.8
C6 C5 H5 121.8
N1 C6 C5 122.4(3)
N1 C6 H6 118.8
C5 C6 H6 118.8
N1 C2 N3 127.3(2)
N1 C2 H4 116.4
N3 C2 H4 116.4

loop_
_geom_bond_atom_site_label_1
_geom_bond_atom_site_label_2
_geom_bond_distance
O1 C7 1.314(4)
O1 H1 1.04(4)
C4 N3 1.335(3)
C4 C5 1.376(4)
C4 C7 1.509(3)
N1 C6 1.322(4)
N1 C2 1.329(4)
N3 C2 1.332(3)
O2 C7 1.200(3)
C5 C6 1.386(4)
C5 H5 0.9300
C6 H6 0.9300
C2 H4 0.9300

loop_
_geom_hbond_atom_site_label_D
_geom_hbond_atom_site_label_H
_geom_hbond_atom_site_label_A
_geom_hbond_site_symmetry_A
_geom_hbond_distance_DH
_geom_hbond_distance_HA
_geom_hbond_distance_DA
_geom_hbond_angle_DHA
O1 H1 N1 1_554 1.04(4) 1.62(4) 2.660(3) 179(3)
